data_4072236
loop_
_publ_author_name
'Pinkas, J.'
'C\'isa\<rov\'a, I.'
'Gyepes, R.'
'Hor\'a\<cek, M.'
'Kubi\<sta, J.'
'\<Cejka, J.'
'G\'omez-Ruiz, S.'
'Hey-Hawkins, E.'
'Mach, K.'

_publ_section_title
;
 Insertion of Internal Alkynes and Ethene into Permethylated Singly
 Tucked-in Titanocene
;
_journal_issue 21
_journal_name_full Organometallics
_journal_page_first 5532
_journal_paper_doi 10.1021/om800691f
_journal_volume 27
_journal_year 2008
_chemical_compound_source 'synthesized by the authors'
_chemical_formula_moiety 'C30 H49 Cl Si2 Ti'
_chemical_formula_sum 'C30 H49 Cl Si2 Ti'
_chemical_formula_weight 549.22
_chemical_name_systematic
; 
 ? 
;
_space_group_IT_number 2
_symmetry_cell_setting triclinic
_symmetry_space_group_name_Hall '-P 1'
_symmetry_space_group_name_H-M 'P -1'
_atom_sites_solution_hydrogens difmap
_atom_sites_solution_primary direct
_atom_sites_solution_secondary difmap
_audit_creation_method SHELXL-97
_cell_angle_alpha 78.9559(16)
_cell_angle_beta 77.8493(14)
_cell_angle_gamma 86.9128(16)
_cell_formula_units_Z 2
_cell_length_a 8.6384(3)
_cell_length_b 11.4893(2)
_cell_length_c 15.6002(4)
_cell_measurement_reflns_used 6528
_cell_measurement_temperature 150(2)
_cell_measurement_theta_max 27.5
_cell_measurement_theta_min 1
_cell_volume 1485.44(7)
_computing_cell_refinement 'COLLECT and DENZO'
_computing_data_collection 'COLLECT (Hooft, 1998) and DENZO (Otwinowski & Minor, 1997)'
_computing_data_reduction 'COLLECT and DENZO'
_computing_structure_refinement 'SHELXL-97 (Sheldrick, 1997)'
_computing_structure_solution 'SIR92 (Altomare et al., 1994)'
_diffrn_ambient_temperature 150(2)
_diffrn_detector_area_resol_mean 9.091
_diffrn_measured_fraction_theta_full 0.997
_diffrn_measured_fraction_theta_max 0.997
_diffrn_measurement_device_type 'Nonius KappaCCD area detector'
_diffrn_measurement_method '\f and \w scans to fill the Ewald sphere'
_diffrn_radiation_monochromator graphite
_diffrn_radiation_source 'fine-focus sealed tube'
_diffrn_radiation_type MoK\a
_diffrn_radiation_wavelength 0.71073
_diffrn_reflns_av_R_equivalents 0.0517
_diffrn_reflns_av_sigmaI/netI 0.0458
_diffrn_reflns_limit_h_max 11
_diffrn_reflns_limit_h_min -11
_diffrn_reflns_limit_k_max 14
_diffrn_reflns_limit_k_min -14
_diffrn_reflns_limit_l_max 20
_diffrn_reflns_limit_l_min -20
_diffrn_reflns_number 26429
_diffrn_reflns_theta_full 27.47
_diffrn_reflns_theta_max 27.47
_diffrn_reflns_theta_min 2.05
_diffrn_standards_number 0
_exptl_absorpt_coefficient_mu 0.476
_exptl_absorpt_correction_type none
_exptl_crystal_colour red
_exptl_crystal_density_diffrn 1.228
_exptl_crystal_density_method 'not measured'
_exptl_crystal_description plate
_exptl_crystal_F_000 592
_exptl_crystal_size_max 0.5
_exptl_crystal_size_mid 0.45
_exptl_crystal_size_min 0.25
_refine_diff_density_max 0.345
_refine_diff_density_min -0.293
_refine_diff_density_rms 0.061
_refine_ls_extinction_method none
_refine_ls_goodness_of_fit_ref 1.022
_refine_ls_hydrogen_treatment mixed
_refine_ls_matrix_type full
_refine_ls_number_parameters 338
_refine_ls_number_reflns 6779
_refine_ls_number_restraints 0
_refine_ls_restrained_S_all 1.022
_refine_ls_R_factor_all 0.0613
_refine_ls_R_factor_gt 0.0410
_refine_ls_shift/su_max 0.001
_refine_ls_shift/su_mean 0.000
_refine_ls_structure_factor_coef Fsqd
_refine_ls_weighting_details 'calc w=1/[\s^2^(Fo^2^)+(0.0439P)^2^+1.0399P] where P=(Fo^2^+2Fc^2^)/3'
_refine_ls_weighting_scheme calc
_refine_ls_wR_factor_gt 0.0937
_refine_ls_wR_factor_ref 0.1040
_reflns_number_gt 5281
_reflns_number_total 6779
_reflns_threshold_expression I>2\s(I)
_cod_data_source_file om800691f_si_002.cif
_cod_data_source_block jednon2tmsapbls-mach
_cod_database_code 4072236

loop_
_symmetry_equiv_pos_as_xyz
'x, y, z'
'-x, -y, -z'

loop_
_atom_site_label
_atom_site_type_symbol
_atom_site_fract_x
_atom_site_fract_y
_atom_site_fract_z
_atom_site_U_iso_or_equiv
_atom_site_adp_type
_atom_site_occupancy
_atom_site_symmetry_multiplicity
_atom_site_calc_flag
_atom_site_refinement_flags
Ti1 Ti 0.78027(4) 0.38956(3) 0.25803(2) 0.01682(10) Uani 1 1 d .
Si1 Si 1.26142(7) 0.01244(5) 0.15467(4) 0.02725(15) Uani 1 1 d .
Si2 Si 0.76755(7) 0.05958(5) 0.32623(4) 0.02204(13) Uani 1 1 d .
Cl1 Cl 0.53098(6) 0.34724(5) 0.23546(3) 0.02554(12) Uani 1 1 d .
C1 C 1.0035(2) 0.38669(17) 0.14350(13) 0.0196(4) Uani 1 1 d .
C2 C 1.0038(2) 0.50284(17) 0.16085(13) 0.0206(4) Uani 1 1 d .
C3 C 0.8668(3) 0.56309(18) 0.13611(13) 0.0222(4) Uani 1 1 d .
C4 C 0.7881(2) 0.48532(18) 0.10010(13) 0.0221(4) Uani 1 1 d .
C5 C 0.8711(2) 0.37582(17) 0.10452(12) 0.0200(4) Uani 1 1 d .
C6 C 1.1185(3) 0.28918(18) 0.16394(14) 0.0222(4) Uani 1 1 d .
C7 C 1.1451(3) 0.5571(2) 0.18008(15) 0.0275(5) Uani 1 1 d .
H7A H 1.1698 0.5136 0.2346 0.041 Uiso 1 1 calc R
H7B H 1.1210 0.6382 0.1859 0.041 Uiso 1 1 calc R
H7C H 1.2343 0.5542 0.1320 0.041 Uiso 1 1 calc R
C8 C 0.8252(3) 0.69342(19) 0.12785(15) 0.0309(5) Uani 1 1 d .
H8A H 0.8164 0.7256 0.0675 0.046 Uiso 1 1 calc R
H8B H 0.9067 0.7340 0.1434 0.046 Uiso 1 1 calc R
H8C H 0.7261 0.7036 0.1674 0.046 Uiso 1 1 calc R
C9 C 0.6496(3) 0.5194(2) 0.05619(15) 0.0308(5) Uani 1 1 d .
H9A H 0.6858 0.5645 -0.0026 0.046 Uiso 1 1 calc R
H9B H 0.5758 0.5664 0.0909 0.046 Uiso 1 1 calc R
H9C H 0.5986 0.4491 0.0520 0.046 Uiso 1 1 calc R
C10 C 0.8328(3) 0.27240(19) 0.06742(14) 0.0254(5) Uani 1 1 d .
H10A H 0.7226 0.2541 0.0886 0.038 Uiso 1 1 calc R
H10B H 0.8960 0.2049 0.0864 0.038 Uiso 1 1 calc R
H10C H 0.8551 0.2919 0.0034 0.038 Uiso 1 1 calc R
C11 C 0.7556(3) 0.33948(18) 0.42258(13) 0.0213(4) Uani 1 1 d .
C12 C 0.8783(3) 0.42367(18) 0.38632(13) 0.0220(4) Uani 1 1 d .
C13 C 0.8070(3) 0.53206(18) 0.35320(13) 0.0240(4) Uani 1 1 d .
C14 C 0.6433(3) 0.51204(19) 0.36155(14) 0.0240(4) Uani 1 1 d .
C15 C 0.6113(3) 0.39395(19) 0.40788(13) 0.0228(4) Uani 1 1 d .
C16 C 0.7791(3) 0.22472(19) 0.48312(14) 0.0276(5) Uani 1 1 d .
H16A H 0.7939 0.2405 0.5391 0.041 Uiso 1 1 calc R
H16B H 0.8709 0.1839 0.4560 0.041 Uiso 1 1 calc R
H16C H 0.6876 0.1763 0.4930 0.041 Uiso 1 1 calc R
C17 C 1.0454(3) 0.4022(2) 0.39948(15) 0.0302(5) Uani 1 1 d .
H17A H 1.1021 0.4753 0.3810 0.045 Uiso 1 1 calc R
H17B H 1.0963 0.3454 0.3645 0.045 Uiso 1 1 calc R
H17C H 1.0445 0.3721 0.4614 0.045 Uiso 1 1 calc R
C18 C 0.8792(3) 0.65260(19) 0.33758(16) 0.0334(5) Uani 1 1 d .
H18A H 0.8345 0.6916 0.3865 0.050 Uiso 1 1 calc R
H18B H 0.8575 0.6991 0.2833 0.050 Uiso 1 1 calc R
H18C H 0.9917 0.6440 0.3330 0.050 Uiso 1 1 calc R
C19 C 0.5191(3) 0.6025(2) 0.33848(16) 0.0362(6) Uani 1 1 d .
H19A H 0.4751 0.5820 0.2918 0.054 Uiso 1 1 calc R
H19B H 0.5661 0.6794 0.3187 0.054 Uiso 1 1 calc R
H19C H 0.4366 0.6040 0.3902 0.054 Uiso 1 1 calc R
C20 C 0.4474(3) 0.3465(2) 0.44632(15) 0.0320(5) Uani 1 1 d .
H20A H 0.4014 0.3291 0.3994 0.048 Uiso 1 1 calc R
H20B H 0.3831 0.4048 0.4746 0.048 Uiso 1 1 calc R
H20C H 0.4531 0.2755 0.4895 0.048 Uiso 1 1 calc R
C21 C 1.0341(2) 0.18931(17) 0.23368(13) 0.0191(4) Uani 1 1 d .
C22 C 0.8809(2) 0.20314(17) 0.27620(13) 0.0189(4) Uani 1 1 d .
C23 C 1.1392(2) 0.08264(18) 0.24788(14) 0.0223(4) Uani 1 1 d .
C24 C 1.1681(3) 0.0450(2) 0.32951(16) 0.0304(5) Uani 1 1 d .
C25 C 1.4402(3) 0.1034(2) 0.10030(19) 0.0417(6) Uani 1 1 d .
H25A H 1.4820 0.1313 0.1450 0.062 Uiso 1 1 calc R
H25B H 1.4117 0.1700 0.0588 0.062 Uiso 1 1 calc R
H25C H 1.5191 0.0559 0.0691 0.062 Uiso 1 1 calc R
C26 C 1.1519(3) -0.0029(2) 0.06611(17) 0.0387(6) Uani 1 1 d .
H26A H 1.2241 -0.0285 0.0173 0.058 Uiso 1 1 calc R
H26B H 1.1055 0.0722 0.0453 0.058 Uiso 1 1 calc R
H26C H 1.0700 -0.0604 0.0903 0.058 Uiso 1 1 calc R
C27 C 1.3278(4) -0.1384(2) 0.2039(2) 0.0510(7) Uani 1 1 d .
H27A H 1.2375 -0.1835 0.2378 0.077 Uiso 1 1 calc R
H27B H 1.3989 -0.1312 0.2423 0.077 Uiso 1 1 calc R
H27C H 1.3813 -0.1781 0.1569 0.077 Uiso 1 1 calc R
C28 C 0.7815(3) -0.0262(2) 0.23366(16) 0.0337(5) Uani 1 1 d .
H28A H 0.7094 -0.0912 0.2530 0.051 Uiso 1 1 calc R
H28B H 0.8876 -0.0561 0.2183 0.051 Uiso 1 1 calc R
H28C H 0.7545 0.0250 0.1825 0.051 Uiso 1 1 calc R
C29 C 0.5497(3) 0.0771(2) 0.36771(17) 0.0333(5) Uani 1 1 d .
H29A H 0.5032 0.1216 0.3206 0.050 Uiso 1 1 calc R
H29B H 0.5317 0.1185 0.4170 0.050 Uiso 1 1 calc R
H29C H 0.5023 0.0003 0.3869 0.050 Uiso 1 1 calc R
C30 C 0.8318(3) -0.0517(2) 0.41907(16) 0.0335(5) Uani 1 1 d .
H30A H 0.8527 -0.0110 0.4637 0.050 Uiso 1 1 calc R
H30B H 0.9261 -0.0926 0.3951 0.050 Uiso 1 1 calc R
H30C H 0.7490 -0.1080 0.4455 0.050 Uiso 1 1 calc R
H6A H 1.169(3) 0.259(2) 0.1082(16) 0.024(6) Uiso 1 1 d .
H6B H 1.206(3) 0.318(2) 0.1832(17) 0.034(7) Uiso 1 1 d .
H24A H 1.246(3) -0.023(2) 0.3434(18) 0.045(8) Uiso 1 1 d .
H24B H 1.124(3) 0.089(2) 0.3767(18) 0.039(7) Uiso 1 1 d .

loop_
_atom_site_aniso_label
_atom_site_aniso_U_11
_atom_site_aniso_U_22
_atom_site_aniso_U_33
_atom_site_aniso_U_23
_atom_site_aniso_U_13
_atom_site_aniso_U_12
Ti1 0.01666(19) 0.01819(18) 0.01526(17) -0.00238(13) -0.00320(13) -0.00008(13)
Si1 0.0211(3) 0.0254(3) 0.0362(3) -0.0105(3) -0.0045(3) 0.0034(2)
Si2 0.0230(3) 0.0201(3) 0.0214(3) -0.0014(2) -0.0021(2) -0.0036(2)
Cl1 0.0194(3) 0.0349(3) 0.0225(2) -0.0034(2) -0.00540(19) -0.0036(2)
C1 0.0199(10) 0.0212(10) 0.0152(9) -0.0006(7) 0.0003(8) -0.0030(8)
C2 0.0226(11) 0.0208(10) 0.0165(9) -0.0006(8) -0.0017(8) -0.0033(8)
C3 0.0255(11) 0.0209(10) 0.0174(10) 0.0000(8) -0.0010(8) -0.0002(8)
C4 0.0216(11) 0.0261(10) 0.0159(9) 0.0012(8) -0.0024(8) 0.0000(8)
C5 0.0230(11) 0.0219(10) 0.0130(9) 0.0002(7) -0.0015(8) -0.0020(8)
C6 0.0189(11) 0.0240(10) 0.0217(10) -0.0030(8) -0.0009(8) -0.0017(8)
C7 0.0250(12) 0.0301(12) 0.0274(11) -0.0059(9) -0.0028(9) -0.0083(9)
C8 0.0387(14) 0.0241(11) 0.0272(11) -0.0002(9) -0.0060(10) 0.0036(10)
C9 0.0301(13) 0.0370(13) 0.0235(11) 0.0031(9) -0.0094(9) 0.0012(10)
C10 0.0274(12) 0.0277(11) 0.0218(10) -0.0072(8) -0.0035(9) -0.0038(9)
C11 0.0257(11) 0.0229(10) 0.0156(9) -0.0054(8) -0.0033(8) -0.0007(8)
C12 0.0244(11) 0.0253(10) 0.0176(9) -0.0060(8) -0.0052(8) 0.0007(8)
C13 0.0313(12) 0.0234(10) 0.0181(10) -0.0074(8) -0.0037(9) -0.0002(9)
C14 0.0268(12) 0.0259(11) 0.0200(10) -0.0075(8) -0.0048(8) 0.0066(9)
C15 0.0235(11) 0.0282(11) 0.0161(9) -0.0059(8) -0.0021(8) 0.0026(8)
C16 0.0348(13) 0.0270(11) 0.0193(10) -0.0006(8) -0.0061(9) 0.0022(9)
C17 0.0262(12) 0.0402(13) 0.0263(11) -0.0060(10) -0.0096(9) -0.0020(10)
C18 0.0480(15) 0.0244(12) 0.0287(12) -0.0087(9) -0.0058(11) -0.0051(10)
C19 0.0398(15) 0.0377(13) 0.0311(12) -0.0091(10) -0.0084(11) 0.0149(11)
C20 0.0241(12) 0.0435(14) 0.0269(12) -0.0097(10) 0.0015(9) -0.0012(10)
C21 0.0216(11) 0.0192(10) 0.0171(9) -0.0030(7) -0.0055(8) -0.0014(8)
C22 0.0221(10) 0.0192(9) 0.0160(9) -0.0021(7) -0.0056(8) -0.0022(8)
C23 0.0181(10) 0.0219(10) 0.0263(11) -0.0023(8) -0.0048(8) -0.0021(8)
C24 0.0271(12) 0.0321(12) 0.0306(12) 0.0003(10) -0.0088(10) 0.0026(10)
C25 0.0255(13) 0.0496(15) 0.0493(16) -0.0199(13) 0.0040(11) -0.0026(11)
C26 0.0331(14) 0.0498(15) 0.0377(14) -0.0229(12) -0.0041(11) 0.0004(11)
C27 0.0542(19) 0.0320(14) 0.069(2) -0.0131(13) -0.0179(15) 0.0166(13)
C28 0.0403(14) 0.0284(12) 0.0331(12) -0.0077(10) -0.0045(11) -0.0106(10)
C29 0.0273(13) 0.0314(12) 0.0380(13) -0.0023(10) -0.0014(10) -0.0073(10)
C30 0.0411(14) 0.0240(11) 0.0319(12) 0.0023(9) -0.0062(11) -0.0023(10)

loop_
_atom_type_symbol
_atom_type_description
_atom_type_scat_dispersion_real
_atom_type_scat_dispersion_imag
_atom_type_scat_source
C C 0.0033 0.0016 'International Tables Vol C Tables 4.2.6.8 and 6.1.1.4'
H H 0.0000 0.0000 'International Tables Vol C Tables 4.2.6.8 and 6.1.1.4'
Si Si 0.0817 0.0704 'International Tables Vol C Tables 4.2.6.8 and 6.1.1.4'
Cl Cl 0.1484 0.1585 'International Tables Vol C Tables 4.2.6.8 and 6.1.1.4'
Ti Ti 0.2776 0.4457 'International Tables Vol C Tables 4.2.6.8 and 6.1.1.4'

loop_
_geom_angle_atom_site_label_1
_geom_angle_atom_site_label_2
_geom_angle_atom_site_label_3
_geom_angle
C22 Ti1 C1 73.10(7)
C22 Ti1 Cl1 98.47(5)
C1 Ti1 Cl1 119.71(5)
C22 Ti1 C5 81.20(7)
C1 Ti1 C5 35.04(7)
Cl1 Ti1 C5 84.99(5)
C22 Ti1 C14 133.18(7)
C1 Ti1 C14 141.78(7)
Cl1 Ti1 C14 87.24(6)
C5 Ti1 C14 145.57(7)
C22 Ti1 C12 89.99(7)
C1 Ti1 C12 106.00(7)
Cl1 Ti1 C12 134.06(5)
C5 Ti1 C12 140.93(7)
C14 Ti1 C12 56.33(7)
C22 Ti1 C2 102.22(7)
C1 Ti1 C2 34.18(7)
Cl1 Ti1 C2 132.25(5)
C5 Ti1 C2 56.85(7)
C14 Ti1 C2 107.75(7)
C12 Ti1 C2 88.66(7)
C22 Ti1 C13 123.56(7)
C1 Ti1 C13 111.88(7)
Cl1 Ti1 C13 120.77(6)
C5 Ti1 C13 136.02(7)
C14 Ti1 C13 33.79(7)
C12 Ti1 C13 33.59(7)
C2 Ti1 C13 81.06(7)
C22 Ti1 C11 78.23(7)
C1 Ti1 C11 129.92(7)
Cl1 Ti1 C11 104.32(5)
C5 Ti1 C11 158.43(7)
C14 Ti1 C11 55.54(7)
C12 Ti1 C11 33.61(7)
C2 Ti1 C11 121.77(7)
C13 Ti1 C11 55.18(7)
C22 Ti1 C4 114.51(7)
C1 Ti1 C4 56.37(7)
Cl1 Ti1 C4 76.87(5)
C5 Ti1 C4 33.57(7)
C14 Ti1 C4 112.05(7)
C12 Ti1 C4 138.95(7)
C2 Ti1 C4 55.41(7)
C13 Ti1 C4 112.89(7)
C11 Ti1 C4 167.07(7)
C22 Ti1 C15 101.90(7)
C1 Ti1 C15 161.30(7)
Cl1 Ti1 C15 78.59(5)
C5 Ti1 C15 163.56(7)
C14 Ti1 C15 33.59(7)
C12 Ti1 C15 55.51(7)
C2 Ti1 C15 136.29(7)
C13 Ti1 C15 55.23(7)
C11 Ti1 C15 32.84(7)
C4 Ti1 C15 138.40(7)
C22 Ti1 C3 129.18(7)
C1 Ti1 C3 56.22(7)
Cl1 Ti1 C3 102.91(5)
C5 Ti1 C3 55.87(7)
C14 Ti1 C3 93.68(7)
C12 Ti1 C3 106.10(7)
C2 Ti1 C3 33.43(7)
C13 Ti1 C3 82.39(7)
C11 Ti1 C3 137.07(7)
C4 Ti1 C3 32.89(7)
C15 Ti1 C3 127.18(7)
C25 Si1 C27 108.50(14)
C25 Si1 C26 107.86(13)
C27 Si1 C26 108.39(13)
C25 Si1 C23 109.69(11)
C27 Si1 C23 108.49(12)
C26 Si1 C23 113.79(10)
C29 Si2 C28 103.96(11)
C29 Si2 C30 103.53(11)
C28 Si2 C30 103.87(11)
C29 Si2 C22 115.80(10)
C28 Si2 C22 106.98(9)
C30 Si2 C22 120.90(10)
C2 C1 C5 108.67(18)
C2 C1 C6 126.61(19)
C5 C1 C6 124.71(18)
C2 C1 Ti1 77.17(12)
C5 C1 Ti1 74.41(11)
C6 C1 Ti1 113.71(13)
C1 C2 C3 107.37(18)
C1 C2 C7 123.75(19)
C3 C2 C7 127.30(19)
C1 C2 Ti1 68.64(11)
C3 C2 Ti1 75.28(11)
C7 C2 Ti1 132.35(14)
C4 C3 C2 107.98(18)
C4 C3 C8 122.27(19)
C2 C3 C8 128.4(2)
C4 C3 Ti1 72.96(11)
C2 C3 Ti1 71.29(11)
C8 C3 Ti1 131.74(14)
C5 C4 C3 108.68(18)
C5 C4 C9 126.3(2)
C3 C4 C9 124.7(2)
C5 C4 Ti1 69.48(11)
C3 C4 Ti1 74.15(11)
C9 C4 Ti1 127.14(14)
C4 C5 C1 107.23(18)
C4 C5 C10 125.44(19)
C1 C5 C10 127.13(19)
C4 C5 Ti1 76.95(12)
C1 C5 Ti1 70.55(11)
C10 C5 Ti1 122.06(13)
C1 C6 C21 109.75(17)
C1 C6 H6A 110.2(13)
C21 C6 H6A 110.1(13)
C1 C6 H6B 111.0(15)
C21 C6 H6B 111.4(15)
H6A C6 H6B 104(2)
C2 C7 H7A 109.5
C2 C7 H7B 109.5
H7A C7 H7B 109.5
C2 C7 H7C 109.5
H7A C7 H7C 109.5
H7B C7 H7C 109.5
C3 C8 H8A 109.5
C3 C8 H8B 109.5
H8A C8 H8B 109.5
C3 C8 H8C 109.5
H8A C8 H8C 109.5
H8B C8 H8C 109.5
C4 C9 H9A 109.5
C4 C9 H9B 109.5
H9A C9 H9B 109.5
C4 C9 H9C 109.5
H9A C9 H9C 109.5
H9B C9 H9C 109.5
C5 C10 H10A 109.5
C5 C10 H10B 109.5
H10A C10 H10B 109.5
C5 C10 H10C 109.5
H10A C10 H10C 109.5
H10B C10 H10C 109.5
C15 C11 C12 108.27(18)
C15 C11 C16 127.57(19)
C12 C11 C16 122.77(19)
C15 C11 Ti1 73.70(11)
C12 C11 Ti1 71.18(11)
C16 C11 Ti1 131.37(14)
C13 C12 C11 107.67(19)
C13 C12 C17 127.99(19)
C11 C12 C17 123.32(19)
C13 C12 Ti1 74.23(12)
C11 C12 Ti1 75.22(11)
C17 C12 Ti1 125.47(14)
C12 C13 C14 107.98(18)
C12 C13 C18 125.3(2)
C14 C13 C18 124.5(2)
C12 C13 Ti1 72.18(11)
C14 C13 Ti1 71.69(12)
C18 C13 Ti1 135.07(15)
C13 C14 C15 107.74(19)
C13 C14 C19 127.0(2)
C15 C14 C19 124.7(2)
C13 C14 Ti1 74.52(12)
C15 C14 Ti1 75.74(12)
C19 C14 Ti1 122.41(15)
C11 C15 C14 108.03(19)
C11 C15 C20 127.31(19)
C14 C15 C20 123.9(2)
C11 C15 Ti1 73.46(11)
C14 C15 Ti1 70.67(11)
C20 C15 Ti1 129.09(14)
C11 C16 H16A 109.5
C11 C16 H16B 109.5
H16A C16 H16B 109.5
C11 C16 H16C 109.5
H16A C16 H16C 109.5
H16B C16 H16C 109.5
C12 C17 H17A 109.5
C12 C17 H17B 109.5
H17A C17 H17B 109.5
C12 C17 H17C 109.5
H17A C17 H17C 109.5
H17B C17 H17C 109.5
C13 C18 H18A 109.5
C13 C18 H18B 109.5
H18A C18 H18B 109.5
C13 C18 H18C 109.5
H18A C18 H18C 109.5
H18B C18 H18C 109.5
C14 C19 H19A 109.5
C14 C19 H19B 109.5
H19A C19 H19B 109.5
C14 C19 H19C 109.5
H19A C19 H19C 109.5
H19B C19 H19C 109.5
C15 C20 H20A 109.5
C15 C20 H20B 109.5
H20A C20 H20B 109.5
C15 C20 H20C 109.5
H20A C20 H20C 109.5
H20B C20 H20C 109.5
C22 C21 C23 127.34(18)
C22 C21 C6 120.79(18)
C23 C21 C6 111.86(17)
C21 C22 Si2 115.44(15)
C21 C22 Ti1 116.26(14)
Si2 C22 Ti1 127.33(10)
C24 C23 C21 118.1(2)
C24 C23 Si1 116.91(18)
C21 C23 Si1 124.23(15)
C23 C24 H24A 122.8(16)
C23 C24 H24B 119.3(16)
H24A C24 H24B 117(2)
Si1 C25 H25A 109.5
Si1 C25 H25B 109.5
H25A C25 H25B 109.5
Si1 C25 H25C 109.5
H25A C25 H25C 109.5
H25B C25 H25C 109.5
Si1 C26 H26A 109.5
Si1 C26 H26B 109.5
H26A C26 H26B 109.5
Si1 C26 H26C 109.5
H26A C26 H26C 109.5
H26B C26 H26C 109.5
Si1 C27 H27A 109.5
Si1 C27 H27B 109.5
H27A C27 H27B 109.5
Si1 C27 H27C 109.5
H27A C27 H27C 109.5
H27B C27 H27C 109.5
Si2 C28 H28A 109.5
Si2 C28 H28B 109.5
H28A C28 H28B 109.5
Si2 C28 H28C 109.5
H28A C28 H28C 109.5
H28B C28 H28C 109.5
Si2 C29 H29A 109.5
Si2 C29 H29B 109.5
H29A C29 H29B 109.5
Si2 C29 H29C 109.5
H29A C29 H29C 109.5
H29B C29 H29C 109.5
Si2 C30 H30A 109.5
Si2 C30 H30B 109.5
H30A C30 H30B 109.5
Si2 C30 H30C 109.5
H30A C30 H30C 109.5
H30B C30 H30C 109.5

loop_
_geom_bond_atom_site_label_1
_geom_bond_atom_site_label_2
_geom_bond_distance
Ti1 C22 2.257(2)
Ti1 C1 2.340(2)
Ti1 Cl1 2.3442(6)
Ti1 C5 2.3907(19)
Ti1 C14 2.424(2)
Ti1 C12 2.434(2)
Ti1 C2 2.450(2)
Ti1 C13 2.461(2)
Ti1 C11 2.487(2)
Ti1 C4 2.4867(19)
Ti1 C15 2.490(2)
Ti1 C3 2.5020(19)
Si1 C25 1.866(3)
Si1 C27 1.869(3)
Si1 C26 1.870(3)
Si1 C23 1.895(2)
Si2 C29 1.870(2)
Si2 C28 1.879(2)
Si2 C30 1.896(2)
Si2 C22 1.910(2)
C1 C2 1.412(3)
C1 C5 1.425(3)
C1 C6 1.490(3)
C2 C3 1.425(3)
C2 C7 1.509(3)
C3 C4 1.412(3)
C3 C8 1.508(3)
C4 C5 1.411(3)
C4 C9 1.498(3)
C5 C10 1.498(3)
C6 C21 1.520(3)
C6 H6A 1.00(2)
C6 H6B 0.96(3)
C7 H7A 0.9600
C7 H7B 0.9600
C7 H7C 0.9600
C8 H8A 0.9600
C8 H8B 0.9600
C8 H8C 0.9600
C9 H9A 0.9600
C9 H9B 0.9600
C9 H9C 0.9600
C10 H10A 0.9600
C10 H10B 0.9600
C10 H10C 0.9600
C11 C15 1.407(3)
C11 C12 1.423(3)
C11 C16 1.499(3)
C12 C13 1.415(3)
C12 C17 1.501(3)
C13 C14 1.420(3)
C13 C18 1.505(3)
C14 C15 1.421(3)
C14 C19 1.504(3)
C15 C20 1.504(3)
C16 H16A 0.9600
C16 H16B 0.9600
C16 H16C 0.9600
C17 H17A 0.9600
C17 H17B 0.9600
C17 H17C 0.9600
C18 H18A 0.9600
C18 H18B 0.9600
C18 H18C 0.9600
C19 H19A 0.9600
C19 H19B 0.9600
C19 H19C 0.9600
C20 H20A 0.9600
C20 H20B 0.9600
C20 H20C 0.9600
C21 C22 1.366(3)
C21 C23 1.496(3)
C23 C24 1.335(3)
C24 H24A 1.02(3)
C24 H24B 0.97(3)
C25 H25A 0.9600
C25 H25B 0.9600
C25 H25C 0.9600
C26 H26A 0.9600
C26 H26B 0.9600
C26 H26C 0.9600
C27 H27A 0.9600
C27 H27B 0.9600
C27 H27C 0.9600
C28 H28A 0.9600
C28 H28B 0.9600
C28 H28C 0.9600
C29 H29A 0.9600
C29 H29B 0.9600
C29 H29C 0.9600
C30 H30A 0.9600
C30 H30B 0.9600
C30 H30C 0.9600
